data_1552769
loop_
_publ_author_name
'Zhu, Ren-Yi'
'Chen, Long'
'Hu, Xiao-Si'
'Zhou, Feng'
'Zhou, Jian'

_publ_section_title
;
 Enantioselective synthesis of <i>P</i>-chiral tertiary phosphine oxides
 with an ethynyl group <i>via</i> Cu(i)-catalyzed azide-alkyne
 cycloaddition.
;
_journal_issue 1
_journal_name_full 'Chemical science'
_journal_page_first 97
_journal_page_last 106
_journal_paper_doi 10.1039/c9sc04938j
_journal_volume 11
_journal_year 2020
_chemical_absolute_configuration ad
_chemical_formula_moiety 'C24 H32 N O2 P S'
_chemical_formula_sum 'C24 H32 N O2 P S'
_chemical_formula_weight 429.53
_space_group_crystal_system monoclinic
_space_group_IT_number 4
_space_group_name_Hall 'P 2yb'
_space_group_name_H-M_alt 'P 1 21 1'
_atom_sites_solution_hydrogens mixed
_atom_sites_solution_primary dual
_audit_creation_date 2019-05-14
_audit_creation_method
;
Olex2 1.2
(compiled 2018.05.29 svn.r3508 for OlexSys, GUI svn.r5506)
;
_audit_update_record
;
2019-06-05 deposited with the CCDC.	2019-11-06 downloaded from the CCDC.
;
_cell_angle_alpha 90
_cell_angle_beta 98.0600(10)
_cell_angle_gamma 90
_cell_formula_units_Z 2
_cell_length_a 6.07450(10)
_cell_length_b 19.8094(2)
_cell_length_c 9.96830(10)
_cell_measurement_reflns_used 14448
_cell_measurement_temperature 100.00(11)
_cell_measurement_theta_max 74.2080
_cell_measurement_theta_min 4.4400
_cell_volume 1187.66(3)
_computing_cell_refinement 'CrysAlisPro 1.171.39.32a (Rigaku OD, 2017)'
_computing_data_collection 'CrysAlisPro 1.171.39.32a (Rigaku OD, 2017)'
_computing_data_reduction 'CrysAlisPro 1.171.39.32a (Rigaku OD, 2017)'
_computing_molecular_graphics 'Olex2 (Dolomanov et al., 2009)'
_computing_publication_material 'Olex2 (Dolomanov et al., 2009)'
_computing_structure_refinement 'ShelXL (Sheldrick, 2015)'
_computing_structure_solution 'ShelXT (Sheldrick, 2015)'
_diffrn_ambient_environment N~2~
_diffrn_ambient_temperature 100.00(11)
_diffrn_detector 'CCD plate'
_diffrn_measured_fraction_theta_full 0.997
_diffrn_measured_fraction_theta_max 0.995
_diffrn_measurement_details
;
List of Runs (angles in degrees, time in seconds):

  # Type    Start    End  Width  t~exp~   \w     \q     \k     \f   Frames
#--------------------------------------------------------------------------
  1  \w    -27.00  60.00   1.00    3.00    --    0.00  68.00 119.00   87
  2  \w     52.00 122.00   1.00    3.00    --   95.80 -68.00 -13.00   70
  3  \w    148.00 181.00   1.00    3.00    --   95.80  68.00 119.00   33
  4  \w     68.00 117.00   1.00    3.00    --   95.80  68.00 119.00   49
  5  \w    -65.00 -39.00   1.00    3.00    --    0.00 -57.00-120.00   26
  6  \w    -29.00   5.00   1.00    3.00    --    0.00 -38.00 120.00   34
  7  \w     -3.00  61.00   1.00    3.00    --    0.00  77.00 -60.00   64
  8  \w     -7.00  27.00   1.00    3.00    --    0.00 -68.00 -13.00   34
  9  \w    -29.00   6.00   1.00    3.00    --    0.00 -38.00   0.00   35
 10  \w    -31.00  51.00   1.00    3.00    --    0.00  82.00-180.00   82
 11  \w    -69.00 -44.00   1.00    3.00    --    0.00 -38.00 120.00   25
 12  \w    -18.00  89.00   1.00    3.00    --    0.00  38.00  30.00  107
 13  \w    -15.00  23.00   1.00    3.00    --    0.00 -57.00-120.00   38
 14  \w     55.00  81.00   1.00    3.00    --    0.00  82.00-180.00   26
 15  \w    -67.00  18.00   1.00    3.00    --    0.00 -38.00  60.00   85
 16  \w    -87.00 -44.00   1.00    3.00    --    0.00 -38.00   0.00   43
 17  \w     73.00 185.00   1.00    3.00    --   95.80  52.00  69.30  112
 18  \w     65.00  91.00   1.00    3.00    --   95.80  77.00  90.00   26
 19  \w    127.00 153.00   1.00    3.00    --   95.80  82.00  30.00   26
 20  \w    119.00 170.00   1.00    3.00    --   95.80  79.00  -5.32   51
 21  \w     64.00  90.00   1.00    3.00    --   95.80  79.00  -5.32   26
 22  \w     66.00  92.00   1.00    3.00    --   95.80  82.00  30.00   26
 23  \w    149.00 175.00   1.00    3.00    --   95.80  82.00  60.00   26
 24  \w      6.00 127.00   1.00    3.00    --   95.80 -82.00 -30.00  121
 25  \w     64.00  89.00   1.00    3.00    --   95.80  79.00 -44.37   25
 26  \w      7.00 127.00   1.00    3.00    --   95.80 -82.00-120.00  120
 27  \w     65.00  90.00   1.00    3.00    --   95.80  77.00  60.00   25
 28  \w     71.00 109.00   1.00    3.00    --   95.80  61.00 -60.00   38
 29  \w    115.00 140.00   1.00    3.00    --   95.80  61.00 -60.00   25
 30  \w     69.00 123.00   1.00    3.00    --   95.80  69.00-149.98   54
 31  \w     67.00 181.00   1.00    3.00    --   95.80  73.00 -95.36  114
 32  \w     24.00 125.00   1.00    3.00    --   95.80 -82.00 150.00  101
 33  \w     65.00  90.00   1.00    3.00    --   95.80  77.00-120.00   25
 34  \w     71.00 116.00   1.00    3.00    --   95.80  58.00  46.37   45
 35  \w     76.00 185.00   1.00    3.00    --   95.80  45.00  30.00  109
 36  \w     63.00  99.00   1.00    3.00    --   95.80  82.00 150.00   36
 37  \w    119.00 153.00   1.00    3.00    --   95.80  45.00-180.00   34
 38  \w    124.00 181.00   1.00    3.00    --   95.80  68.00-174.81   57
 39  \w     65.00  90.00   1.00    3.00    --   95.80  77.00 -90.00   25
 40  \w     68.00  94.00   1.00    3.00    --   95.80  68.00-174.81   26
 41  \w    139.00 170.00   1.00    3.00    --   95.80  62.00 -46.08   31
 42  \w     63.00  88.00   1.00    3.00    --   95.80  82.00  90.00   25
 43  \w     63.00  88.00   1.00    3.00    --   95.80  82.00-150.00   25
 44  \w    140.00 166.00   1.00    3.00    --   95.80  61.00 150.00   26
 45  \w     71.00 105.00   1.00    3.00    --   95.80  62.00 -46.08   34
 46  \w     71.00  97.00   1.00    3.00    --   95.80  61.00   0.00   26
 47  \w     65.00  90.00   1.00    3.00    --   95.80  77.00 -60.00   25
 48  \w    109.00 185.00   1.00    3.00    --   95.80  77.00 -60.00   76
 49  \w     63.00  89.00   1.00    3.00    --   95.80  82.00-180.00   26
 50  \w     71.00  96.00   1.00    3.00    --   95.80  61.00  90.00   25
 51  \w    140.00 181.00   1.00    3.00    --   95.80  45.00 120.00   41
 52  \w     65.00  90.00   1.00    3.00    --   95.80  77.00-150.00   25
 53  \w     65.00  95.00   1.00    3.00    --   95.80  77.00 -30.00   30
 54  \w     75.00 130.00   1.00    3.00    --   95.80  45.00 120.00   55
 55  \w     75.00 101.00   1.00    3.00    --   95.80  45.00-150.00   26
 56  \w    132.00 183.00   1.00    3.00    --   95.80  45.00-150.00   51
 57  \w     75.00 114.00   1.00    3.00    --   95.80  45.00  90.00   39
 58  \w    117.00 143.00   1.00    3.00    --   95.80  45.00  90.00   26
 59  \w     70.00 116.00   1.00    3.00    --   95.80  63.00-111.14   46
 60  \w    136.00 175.00   1.00    3.00    --   95.80  63.00-111.14   39
 61  \w     56.00 124.00   1.00    3.00    --   95.80 -82.00  60.00   68
 62  \w     65.00  90.00   1.00    3.00    --   95.80  77.00 120.00   25
 63  \w     71.00  97.00   1.00    3.00    --   95.80  61.00 150.00   26
 64  \w     78.00 104.00   1.00    3.00    --   95.80  45.00-180.00   26
 65  \w     71.00  96.00   1.00    3.00    --   95.80  61.00  30.00   25
 66  \w     63.00  88.00   1.00    3.00    --   95.80  82.00  60.00   25
;
_diffrn_measurement_device 'four-circle diffractometer'
_diffrn_measurement_device_type 'XtaLAB AFC12 (RINC): Kappa dual home/near'
_diffrn_measurement_method '\w scans'
_diffrn_orient_matrix_type 'CrysAlisPro convention (1999,Acta A55,543-557)'
_diffrn_orient_matrix_UB_11 0.1348183000
_diffrn_orient_matrix_UB_12 -0.0361557000
_diffrn_orient_matrix_UB_13 0.1215217000
_diffrn_orient_matrix_UB_21 0.0978873000
_diffrn_orient_matrix_UB_22 -0.0480560000
_diffrn_orient_matrix_UB_23 -0.0977687000
_diffrn_orient_matrix_UB_31 0.1946298000
_diffrn_orient_matrix_UB_32 0.0492827000
_diffrn_orient_matrix_UB_33 -0.0061647000
_diffrn_radiation_monochromator graphite
_diffrn_radiation_probe x-ray
_diffrn_radiation_type CuK\a
_diffrn_radiation_wavelength 1.54184
_diffrn_reflns_av_R_equivalents 0.0552
_diffrn_reflns_av_unetI/netI 0.0344
_diffrn_reflns_Laue_measured_fraction_full 0.997
_diffrn_reflns_Laue_measured_fraction_max 0.995
_diffrn_reflns_limit_h_max 7
_diffrn_reflns_limit_h_min -7
_diffrn_reflns_limit_k_max 24
_diffrn_reflns_limit_k_min -24
_diffrn_reflns_limit_l_max 12
_diffrn_reflns_limit_l_min -12
_diffrn_reflns_number 26423
_diffrn_reflns_point_group_measured_fraction_full 0.996
_diffrn_reflns_point_group_measured_fraction_max 0.980
_diffrn_reflns_theta_full 67.684
_diffrn_reflns_theta_max 74.404
_diffrn_reflns_theta_min 4.480
_diffrn_source 'fine-focus sealed X-ray tube'
_diffrn_source_type 'Enhance (Cu) X-ray Source'
_exptl_absorpt_coefficient_mu 1.989
_exptl_absorpt_correction_T_max 1.00000
_exptl_absorpt_correction_T_min 0.29937
_exptl_absorpt_correction_type multi-scan
_exptl_absorpt_process_details
;
CrysAlisPro 1.171.39.32a (Rigaku Oxford Diffraction, 2017)
Empirical absorption correction using spherical harmonics,
 implemented in SCALE3 ABSPACK scaling algorithm.
;
_exptl_crystal_colour 'clear light colourless'
_exptl_crystal_colour_lustre clear
_exptl_crystal_colour_modifier light
_exptl_crystal_colour_primary colourless
_exptl_crystal_density_diffrn 1.201
_exptl_crystal_description block
_exptl_crystal_F_000 460
_exptl_crystal_size_max 0.32
_exptl_crystal_size_mid 0.26
_exptl_crystal_size_min 0.18
_refine_diff_density_max 0.246
_refine_diff_density_min -0.199
_refine_diff_density_rms 0.042
_refine_ls_abs_structure_details
;
 Flack x determined using 2082 quotients [(I+)-(I-)]/[(I+)+(I-)]
 (Parsons, Flack and Wagner, Acta Cryst. B69 (2013) 249-259).
;
_refine_ls_abs_structure_Flack 0.011(8)
_refine_ls_extinction_method none
_refine_ls_goodness_of_fit_ref 1.044
_refine_ls_hydrogen_treatment mixed
_refine_ls_matrix_type full
_refine_ls_number_parameters 272
_refine_ls_number_reflns 4775
_refine_ls_number_restraints 1
_refine_ls_restrained_S_all 1.044
_refine_ls_R_factor_all 0.0328
_refine_ls_R_factor_gt 0.0311
_refine_ls_shift/su_max 0.000
_refine_ls_shift/su_mean 0.000
_refine_ls_structure_factor_coef Fsqd
_refine_ls_weighting_details 'w=1/[\s^2^(Fo^2^)+(0.0396P)^2^+0.2049P] where P=(Fo^2^+2Fc^2^)/3'
_refine_ls_weighting_scheme calc
_refine_ls_wR_factor_gt 0.0745
_refine_ls_wR_factor_ref 0.0753
_reflns_Friedel_coverage 0.913
_reflns_Friedel_fraction_full 0.994
_reflns_Friedel_fraction_max 0.965
_reflns_number_gt 4602
_reflns_number_total 4775
_reflns_threshold_expression 'I > 2\s(I)'
_cod_data_source_file c9sc04938j3.cif
_cod_data_source_block exp_816
_cod_depositor_comments
;Adding full bibliography for 1552766--1552772.cif.

 Adding full bibliography for 1552766--1552772.cif.
;
_cod_database_code 1552769
_shelx_shelxl_version_number 2016/6
_shelx_space_group_comment
;
The symmetry employed for this shelxl refinement is uniquely defined
by the following loop, which should always be used as a source of
symmetry information in preference to the above space-group names.
They are only intended as comments.
;
_reflns_odcompleteness_completeness 99.95
_reflns_odcompleteness_iscentric 1
_reflns_odcompleteness_theta 66.97
_olex2_refinement_description
;
1. Fixed Uiso
 At 1.2 times of:
  All C(H) groups, All N(H) groups
 At 1.5 times of:
  All C(H,H,H) groups
2.a Ternary CH refined with riding coordinates:
 C16(H16)
2.b Aromatic/amide H refined with riding coordinates:
 C2(H2), C3(H3), C4(H4), C5(H5), C9(H9), C10(H10), C11(H11), C12(H12), C13(H13)
2.c Idealised Me refined as rotating group:
 C7(H7a,H7b,H7c), C18(H18a,H18b,H18c), C19(H19a,H19b,H19c), C20(H20a,H20b,
 H20c), C22(H22a,H22b,H22c), C23(H23a,H23b,H23c), C24(H24a,H24b,H24c)
;
_olex2_submission_special_instructions 'No special instructions were received'
_oxdiff_exptl_absorpt_empirical_details
;
Empirical correction (ABSPACK) includes:
- Absorption correction using spherical harmonics
- Frame scaling
;
_oxdiff_exptl_absorpt_empirical_full_max 3.618
_oxdiff_exptl_absorpt_empirical_full_min 0.488

loop_
_space_group_symop_operation_xyz
'x, y, z'
'-x, y+1/2, -z'

loop_
_atom_site_label
_atom_site_type_symbol
_atom_site_fract_x
_atom_site_fract_y
_atom_site_fract_z
_atom_site_U_iso_or_equiv
_atom_site_adp_type
_atom_site_occupancy
_atom_site_site_symmetry_order
_atom_site_calc_flag
_atom_site_refinement_flags_posn
S1 S 1.07986(11) 0.64746(3) 0.87540(6) 0.02350(15) Uani 1 1 d .
P1 P 0.28518(11) 0.44835(3) 0.62597(6) 0.01905(14) Uani 1 1 d .
O1 O 0.0598(3) 0.47274(9) 0.64394(17) 0.0232(4) Uani 1 1 d .
O2 O 1.3100(3) 0.66321(10) 0.85119(19) 0.0298(4) Uani 1 1 d .
N1 N 0.9552(4) 0.60170(11) 0.7504(2) 0.0254(5) Uani 1 1 d .
H1 H 1.009(5) 0.5700(18) 0.726(3) 0.031 Uiso 1 1 d R
C1 C 0.2835(4) 0.41393(12) 0.4579(3) 0.0218(5) Uani 1 1 d .
C2 C 0.0914(5) 0.42735(13) 0.3674(3) 0.0263(6) Uani 1 1 d .
H2 H -0.021538 0.453098 0.395786 0.032 Uiso 1 1 calc R
C3 C 0.0667(5) 0.40286(16) 0.2362(3) 0.0340(7) Uani 1 1 d .
H3 H -0.062861 0.411463 0.177158 0.041 Uiso 1 1 calc R
C4 C 0.2352(6) 0.36570(16) 0.1936(3) 0.0382(7) Uani 1 1 d .
H4 H 0.220035 0.349577 0.105192 0.046 Uiso 1 1 calc R
C5 C 0.4275(5) 0.35214(15) 0.2818(3) 0.0341(7) Uani 1 1 d .
H5 H 0.539482 0.326805 0.251339 0.041 Uiso 1 1 calc R
C6 C 0.4574(5) 0.37550(13) 0.4151(3) 0.0259(6) Uani 1 1 d .
C7 C 0.6650(5) 0.35832(15) 0.5064(3) 0.0312(6) Uani 1 1 d .
H7A H 0.725637 0.398420 0.551333 0.047 Uiso 1 1 calc GR
H7B H 0.771061 0.339405 0.454083 0.047 Uiso 1 1 calc GR
H7C H 0.632149 0.326030 0.572603 0.047 Uiso 1 1 calc GR
C8 C 0.3825(5) 0.38517(13) 0.7497(3) 0.0254(6) Uani 1 1 d .
C9 C 0.2308(6) 0.33340(13) 0.7681(3) 0.0304(6) Uani 1 1 d .
H9 H 0.089851 0.333103 0.717710 0.036 Uiso 1 1 calc R
C10 C 0.2928(7) 0.28305(15) 0.8617(3) 0.0411(8) Uani 1 1 d .
H10 H 0.193701 0.248576 0.873991 0.049 Uiso 1 1 calc R
C11 C 0.5011(7) 0.28378(17) 0.9368(3) 0.0457(9) Uani 1 1 d .
H11 H 0.541634 0.249564 0.999255 0.055 Uiso 1 1 calc R
C12 C 0.6507(7) 0.33467(19) 0.9206(3) 0.0478(9) Uani 1 1 d .
H12 H 0.790372 0.334857 0.972501 0.057 Uiso 1 1 calc R
C13 C 0.5910(6) 0.38610(16) 0.8255(3) 0.0361(7) Uani 1 1 d .
H13 H 0.690945 0.420443 0.813665 0.043 Uiso 1 1 calc R
C14 C 0.4831(5) 0.51267(13) 0.6447(3) 0.0247(6) Uani 1 1 d .
C15 C 0.5962(4) 0.56276(13) 0.6594(3) 0.0221(5) Uani 1 1 d .
C16 C 0.7435(4) 0.62222(12) 0.6748(2) 0.0198(5) Uani 1 1 d .
H16 H 0.676864 0.655124 0.730573 0.024 Uiso 1 1 calc R
C17 C 0.7598(4) 0.65637(13) 0.5360(3) 0.0241(5) Uani 1 1 d .
C18 C 0.8505(5) 0.60742(14) 0.4392(3) 0.0322(7) Uani 1 1 d .
H18A H 0.995595 0.592345 0.478310 0.048 Uiso 1 1 calc GR
H18B H 0.860395 0.629806 0.354793 0.048 Uiso 1 1 calc GR
H18C H 0.752742 0.569303 0.423423 0.048 Uiso 1 1 calc GR
C19 C 0.5272(5) 0.68003(14) 0.4762(3) 0.0301(6) Uani 1 1 d .
H19A H 0.430385 0.641693 0.460224 0.045 Uiso 1 1 calc GR
H19B H 0.534323 0.703113 0.392279 0.045 Uiso 1 1 calc GR
H19C H 0.470616 0.710164 0.538687 0.045 Uiso 1 1 calc GR
C20 C 0.9143(5) 0.71755(14) 0.5612(3) 0.0304(6) Uani 1 1 d .
H20A H 0.856524 0.748147 0.622350 0.046 Uiso 1 1 calc GR
H20B H 0.923539 0.740081 0.476944 0.046 Uiso 1 1 calc GR
H20C H 1.059811 0.702768 0.600275 0.046 Uiso 1 1 calc GR
C21 C 1.1117(5) 0.58496(14) 1.0150(2) 0.0249(6) Uani 1 1 d .
C22 C 1.2439(5) 0.52417(14) 0.9774(3) 0.0301(6) Uani 1 1 d .
H22A H 1.154407 0.498167 0.908986 0.045 Uiso 1 1 calc GR
H22B H 1.285135 0.496669 1.056179 0.045 Uiso 1 1 calc GR
H22C H 1.375481 0.539370 0.943232 0.045 Uiso 1 1 calc GR
C23 C 0.8782(5) 0.56648(16) 1.0408(3) 0.0332(6) Uani 1 1 d .
H23A H 0.795739 0.606929 1.052133 0.050 Uiso 1 1 calc GR
H23B H 0.886736 0.539540 1.121421 0.050 Uiso 1 1 calc GR
H23C H 0.804824 0.541312 0.965166 0.050 Uiso 1 1 calc GR
C24 C 1.2388(5) 0.62196(17) 1.1370(3) 0.0357(7) Uani 1 1 d .
H24A H 1.384693 0.633571 1.117835 0.054 Uiso 1 1 calc GR
H24B H 1.251369 0.593159 1.215127 0.054 Uiso 1 1 calc GR
H24C H 1.160127 0.662336 1.154382 0.054 Uiso 1 1 calc GR

loop_
_atom_site_aniso_label
_atom_site_aniso_U_11
_atom_site_aniso_U_22
_atom_site_aniso_U_33
_atom_site_aniso_U_23
_atom_site_aniso_U_13
_atom_site_aniso_U_12
S1 0.0258(3) 0.0205(3) 0.0234(3) -0.0062(2) 0.0004(2) -0.0036(3)
P1 0.0207(3) 0.0127(3) 0.0233(3) -0.0017(2) 0.0013(2) -0.0005(2)
O1 0.0225(10) 0.0196(8) 0.0272(9) -0.0039(7) 0.0024(7) -0.0005(7)
O2 0.0290(11) 0.0322(11) 0.0278(9) -0.0056(8) 0.0030(8) -0.0101(8)
N1 0.0284(13) 0.0171(10) 0.0283(11) -0.0076(9) -0.0048(10) 0.0046(9)
C1 0.0263(14) 0.0138(11) 0.0257(12) -0.0001(9) 0.0044(10) -0.0018(10)
C2 0.0319(15) 0.0210(12) 0.0257(13) 0.0005(9) 0.0033(11) 0.0021(11)
C3 0.0399(18) 0.0353(15) 0.0252(13) 0.0008(11) -0.0014(12) 0.0009(13)
C4 0.051(2) 0.0385(16) 0.0257(14) -0.0075(12) 0.0080(13) -0.0007(15)
C5 0.0401(18) 0.0293(14) 0.0360(15) -0.0056(12) 0.0160(13) -0.0019(13)
C6 0.0279(15) 0.0176(11) 0.0336(14) -0.0025(10) 0.0095(11) -0.0036(10)
C7 0.0274(15) 0.0262(13) 0.0408(15) -0.0086(12) 0.0077(12) 0.0005(12)
C8 0.0332(15) 0.0184(12) 0.0242(13) -0.0045(9) 0.0023(11) 0.0056(11)
C9 0.0446(18) 0.0195(13) 0.0274(13) -0.0020(10) 0.0063(13) 0.0037(12)
C10 0.070(2) 0.0219(13) 0.0327(15) 0.0033(12) 0.0120(15) 0.0082(15)
C11 0.080(3) 0.0324(16) 0.0248(14) 0.0018(12) 0.0084(16) 0.0264(18)
C12 0.055(2) 0.052(2) 0.0317(16) -0.0108(15) -0.0105(15) 0.0242(18)
C13 0.0392(18) 0.0334(16) 0.0331(15) -0.0065(12) -0.0043(13) 0.0111(14)
C14 0.0281(15) 0.0191(12) 0.0270(13) -0.0027(10) 0.0044(11) 0.0002(11)
C15 0.0235(14) 0.0191(12) 0.0234(12) -0.0027(9) 0.0025(10) -0.0002(10)
C16 0.0217(13) 0.0138(10) 0.0233(12) -0.0040(9) 0.0011(10) -0.0022(10)
C17 0.0272(14) 0.0186(12) 0.0265(12) 0.0007(10) 0.0041(10) -0.0004(11)
C18 0.0427(18) 0.0282(14) 0.0272(13) 0.0002(11) 0.0100(13) 0.0034(13)
C19 0.0307(16) 0.0246(13) 0.0327(14) 0.0033(11) -0.0041(12) 0.0026(12)
C20 0.0289(16) 0.0209(13) 0.0415(16) 0.0060(11) 0.0055(12) -0.0033(11)
C21 0.0250(14) 0.0292(14) 0.0207(12) -0.0044(10) 0.0034(10) -0.0006(11)
C22 0.0317(16) 0.0334(15) 0.0251(13) 0.0023(11) 0.0032(12) 0.0039(12)
C23 0.0282(16) 0.0361(15) 0.0366(15) -0.0016(12) 0.0095(12) -0.0021(13)
C24 0.0365(17) 0.0442(17) 0.0252(13) -0.0077(12) 0.0007(12) -0.0036(14)

loop_
_atom_type_symbol
_atom_type_description
_atom_type_scat_dispersion_real
_atom_type_scat_dispersion_imag
_atom_type_scat_source
C C 0.0181 0.0091 'International Tables Vol C Tables 4.2.6.8 and 6.1.1.4'
H H 0.0000 0.0000 'International Tables Vol C Tables 4.2.6.8 and 6.1.1.4'
N N 0.0311 0.0180 'International Tables Vol C Tables 4.2.6.8 and 6.1.1.4'
O O 0.0492 0.0322 'International Tables Vol C Tables 4.2.6.8 and 6.1.1.4'
P P 0.2955 0.4335 'International Tables Vol C Tables 4.2.6.8 and 6.1.1.4'
S S 0.3331 0.5567 'International Tables Vol C Tables 4.2.6.8 and 6.1.1.4'

loop_
_geom_angle_atom_site_label_1
_geom_angle_atom_site_label_2
_geom_angle_atom_site_label_3
_geom_angle
O2 S1 N1 109.76(12)
O2 S1 C21 105.14(12)
N1 S1 C21 100.94(12)
O1 P1 C1 110.40(12)
O1 P1 C8 111.32(12)
O1 P1 C14 112.50(12)
C8 P1 C1 109.39(11)
C14 P1 C1 106.79(12)
C14 P1 C8 106.24(13)
S1 N1 H1 122(3)
C16 N1 S1 121.36(18)
C16 N1 H1 117(2)
C2 C1 P1 115.0(2)
C2 C1 C6 120.0(2)
C6 C1 P1 125.1(2)
C1 C2 H2 119.5
C3 C2 C1 120.9(3)
C3 C2 H2 119.5
C2 C3 H3 120.2
C4 C3 C2 119.5(3)
C4 C3 H3 120.2
C3 C4 H4 119.8
C3 C4 C5 120.4(3)
C5 C4 H4 119.8
C4 C5 H5 119.1
C4 C5 C6 121.7(3)
C6 C5 H5 119.1
C1 C6 C7 122.9(2)
C5 C6 C1 117.5(3)
C5 C6 C7 119.5(3)
C6 C7 H7A 109.5
C6 C7 H7B 109.5
C6 C7 H7C 109.5
H7A C7 H7B 109.5
H7A C7 H7C 109.5
H7B C7 H7C 109.5
C9 C8 P1 116.0(2)
C13 C8 P1 123.6(2)
C13 C8 C9 120.4(3)
C8 C9 H9 120.3
C10 C9 C8 119.5(3)
C10 C9 H9 120.3
C9 C10 H10 119.9
C11 C10 C9 120.2(3)
C11 C10 H10 119.9
C10 C11 H11 119.6
C10 C11 C12 120.9(3)
C12 C11 H11 119.6
C11 C12 H12 120.1
C11 C12 C13 119.8(3)
C13 C12 H12 120.1
C8 C13 C12 119.3(3)
C8 C13 H13 120.3
C12 C13 H13 120.3
C15 C14 P1 171.2(3)
C14 C15 C16 177.2(3)
N1 C16 C15 108.1(2)
N1 C16 H16 107.3
N1 C16 C17 114.9(2)
C15 C16 H16 107.3
C15 C16 C17 111.6(2)
C17 C16 H16 107.3
C18 C17 C16 111.1(2)
C18 C17 C19 110.2(2)
C18 C17 C20 109.8(2)
C19 C17 C16 108.0(2)
C19 C17 C20 109.5(2)
C20 C17 C16 108.2(2)
C17 C18 H18A 109.5
C17 C18 H18B 109.5
C17 C18 H18C 109.5
H18A C18 H18B 109.5
H18A C18 H18C 109.5
H18B C18 H18C 109.5
C17 C19 H19A 109.5
C17 C19 H19B 109.5
C17 C19 H19C 109.5
H19A C19 H19B 109.5
H19A C19 H19C 109.5
H19B C19 H19C 109.5
C17 C20 H20A 109.5
C17 C20 H20B 109.5
C17 C20 H20C 109.5
H20A C20 H20B 109.5
H20A C20 H20C 109.5
H20B C20 H20C 109.5
C22 C21 S1 110.28(18)
C22 C21 C24 110.4(2)
C23 C21 S1 106.65(19)
C23 C21 C22 112.8(2)
C23 C21 C24 111.0(2)
C24 C21 S1 105.3(2)
C21 C22 H22A 109.5
C21 C22 H22B 109.5
C21 C22 H22C 109.5
H22A C22 H22B 109.5
H22A C22 H22C 109.5
H22B C22 H22C 109.5
C21 C23 H23A 109.5
C21 C23 H23B 109.5
C21 C23 H23C 109.5
H23A C23 H23B 109.5
H23A C23 H23C 109.5
H23B C23 H23C 109.5
C21 C24 H24A 109.5
C21 C24 H24B 109.5
C21 C24 H24C 109.5
H24A C24 H24B 109.5
H24A C24 H24C 109.5
H24B C24 H24C 109.5

loop_
_geom_bond_atom_site_label_1
_geom_bond_atom_site_label_2
_geom_bond_distance
S1 O2 1.485(2)
S1 N1 1.638(2)
S1 C21 1.852(3)
P1 O1 1.4861(19)
P1 C1 1.808(3)
P1 C8 1.798(3)
P1 C14 1.744(3)
N1 H1 0.76(3)
N1 C16 1.454(3)
C1 C2 1.396(4)
C1 C6 1.416(4)
C2 H2 0.9300
C2 C3 1.384(4)
C3 H3 0.9300
C3 C4 1.375(4)
C4 H4 0.9300
C4 C5 1.386(5)
C5 H5 0.9300
C5 C6 1.394(4)
C6 C7 1.487(4)
C7 H7A 0.9600
C7 H7B 0.9600
C7 H7C 0.9600
C8 C9 1.408(4)
C8 C13 1.381(4)
C9 H9 0.9300
C9 C10 1.381(4)
C10 H10 0.9300
C10 C11 1.377(6)
C11 H11 0.9300
C11 C12 1.382(6)
C12 H12 0.9300
C12 C13 1.404(5)
C13 H13 0.9300
C14 C15 1.204(4)
C15 C16 1.474(3)
C16 H16 0.9800
C16 C17 1.556(3)
C17 C18 1.525(4)
C17 C19 1.528(4)
C17 C20 1.532(4)
C18 H18A 0.9600
C18 H18B 0.9600
C18 H18C 0.9600
C19 H19A 0.9600
C19 H19B 0.9600
C19 H19C 0.9600
C20 H20A 0.9600
C20 H20B 0.9600
C20 H20C 0.9600
C21 C22 1.523(4)
C21 C23 1.521(4)
C21 C24 1.533(4)
C22 H22A 0.9600
C22 H22B 0.9600
C22 H22C 0.9600
C23 H23A 0.9600
C23 H23B 0.9600
C23 H23C 0.9600
C24 H24A 0.9600
C24 H24B 0.9600
C24 H24C 0.9600
